data_4306338
loop_
_publ_author_name
'Van S. Thoi'
'Jay R. Stork'
'Edwards T. Niles'
'Ezra C. Depperman'
'David L. Tierney'
'Seth M. Cohen'

_publ_contact_author
;      Cohen, Seth M.
       Department of Chemistry and Biochemistry
       University of California, San Diego
       La Jolla
       CA 92093-0358
       USA
;
_publ_contact_author_email scohen@ucsd.edu
_publ_section_title
;
Diamidodipyrrins: Versatile Bipyrrolic Ligands with Multiple Metal Binding
Modes
;
_journal_name_full 'Inorganic Chemistry'
_journal_page_first 10533
_journal_page_last 10541
_journal_paper_doi 10.1021/ic8011876
_journal_volume 47
_journal_year 2008
_chemical_formula_moiety 'C23 H25 Cl Cu N4 O2, C H4 O, 0.5(H2 O)'
_chemical_formula_sum 'C24 H30 Cl Cu N4 O3.5'
_chemical_formula_weight 529.51
_chemical_name_common (ipapdpm)CuCl
_chemical_name_systematic
; 
 ? 
;
_space_group_IT_number 19
_symmetry_cell_setting orthorhombic
_symmetry_space_group_name_Hall 'P 2ac 2ab'
_symmetry_space_group_name_H-M 'P 21 21 21'
_atom_sites_solution_hydrogens geom
_atom_sites_solution_primary direct
_atom_sites_solution_secondary difmap
_audit_creation_method SHELXL-97
_cell_angle_alpha 90.00
_cell_angle_beta 90.00
_cell_angle_gamma 90.00
_cell_formula_units_Z 8
_cell_length_a 11.850(4)
_cell_length_b 16.419(5)
_cell_length_c 25.676(8)
_cell_measurement_reflns_used 4188
_cell_measurement_temperature 208(2)
_cell_measurement_theta_max 27.6
_cell_measurement_theta_min 2.27
_cell_volume 4996(3)
_computing_cell_refinement SAINT
_computing_data_collection 'Apex2 v.1.00-2.1 (Bruker, 2006)'
_computing_data_reduction 'SAINT v7.06A (Bruker, 2004)'
_computing_molecular_graphics 'SHELXTL 5.1 (Sheldrick, 1994)'
_computing_publication_material SHELXL97
_computing_structure_refinement 'SHELXL-97 (Sheldrick, 1997)'
_computing_structure_solution 'SHELXS-97 (Sheldrick, 1990)'
_diffrn_ambient_temperature 208(2)
_diffrn_detector_area_resol_mean 8.3
_diffrn_measured_fraction_theta_full 0.997
_diffrn_measured_fraction_theta_max 0.996
_diffrn_measurement_device_type 'Bruker Apex'
_diffrn_measurement_method \w\p
_diffrn_radiation_monochromator graphite
_diffrn_radiation_source 'fine-focus sealed tube'
_diffrn_radiation_type MoK\a
_diffrn_radiation_wavelength 0.71073
_diffrn_reflns_av_R_equivalents 0.0476
_diffrn_reflns_av_sigmaI/netI 0.0694
_diffrn_reflns_limit_h_max 7
_diffrn_reflns_limit_h_min -14
_diffrn_reflns_limit_k_max 10
_diffrn_reflns_limit_k_min -20
_diffrn_reflns_limit_l_max 32
_diffrn_reflns_limit_l_min -31
_diffrn_reflns_number 19863
_diffrn_reflns_theta_full 25.00
_diffrn_reflns_theta_max 26.34
_diffrn_reflns_theta_min 2.12
_diffrn_standards_number 0
_exptl_absorpt_coefficient_mu 1.016
_exptl_absorpt_correction_T_max 0.9231
_exptl_absorpt_correction_T_min 0.8625
_exptl_absorpt_correction_type multi-scan
_exptl_absorpt_process_details 'SADABS 2.10 (Sheldrick, 2004)'
_exptl_crystal_colour red
_exptl_crystal_density_diffrn 1.408
_exptl_crystal_density_method 'not measured'
_exptl_crystal_description plate
_exptl_crystal_F_000 2208
_exptl_crystal_size_max 0.15
_exptl_crystal_size_mid 0.12
_exptl_crystal_size_min 0.08
_refine_diff_density_max 0.420
_refine_diff_density_min -0.439
_refine_diff_density_rms 0.069
_refine_ls_abs_structure_details 'Flack H D (1983), Acta Cryst. A39, 876-881'
_refine_ls_abs_structure_Flack 0.399(12)
_refine_ls_extinction_method none
_refine_ls_goodness_of_fit_ref 1.024
_refine_ls_hydrogen_treatment mixed
_refine_ls_matrix_type full
_refine_ls_number_parameters 621
_refine_ls_number_reflns 9634
_refine_ls_number_restraints 3
_refine_ls_restrained_S_all 1.024
_refine_ls_R_factor_all 0.0605
_refine_ls_R_factor_gt 0.0445
_refine_ls_shift/su_max 0.002
_refine_ls_shift/su_mean 0.000
_refine_ls_structure_factor_coef Fsqd
_refine_ls_weighting_details 'calc w=1/[\s^2^(Fo^2^)+(0.0448P)^2^+0.4862P] where P=(Fo^2^+2Fc^2^)/3'
_refine_ls_weighting_scheme calc
_refine_ls_wR_factor_gt 0.0985
_refine_ls_wR_factor_ref 0.1078
_reflns_number_gt 7893
_reflns_number_total 9634
_reflns_threshold_expression I>2\s(I)
_cod_data_source_file ic8011876_si_001_3.cif
_cod_data_source_block thoi05b
_cod_original_formula_sum 'C24 H30 Cl Cu N4 O3.50'
_cod_database_code 4306338

loop_
_symmetry_equiv_pos_as_xyz
'x, y, z'
'-x+1/2, -y, z+1/2'
'-x, y+1/2, -z+1/2'
'x+1/2, -y+1/2, -z'

loop_
_atom_site_label
_atom_site_type_symbol
_atom_site_fract_x
_atom_site_fract_y
_atom_site_fract_z
_atom_site_U_iso_or_equiv
_atom_site_adp_type
_atom_site_occupancy
_atom_site_symmetry_multiplicity
_atom_site_calc_flag
_atom_site_refinement_flags
_atom_site_disorder_assembly
_atom_site_disorder_group
Cu1 Cu 0.62330(4) 0.57477(3) 0.556200(18) 0.02365(12) Uani 1 1 d . . .
C1 C 0.6772(3) 0.4107(2) 0.57001(15) 0.0234(9) Uani 1 1 d . . .
C2 C 0.7005(3) 0.3341(2) 0.54641(16) 0.0244(9) Uani 1 1 d . . .
H2 H 0.7148 0.2845 0.5635 0.029 Uiso 1 1 calc R . .
C3 C 0.6976(3) 0.3472(3) 0.49391(17) 0.0276(9) Uani 1 1 d . . .
H3 H 0.7105 0.3079 0.4680 0.033 Uiso 1 1 calc R . .
C4 C 0.6716(3) 0.4316(3) 0.48512(15) 0.0241(9) Uani 1 1 d . . .
C5 C 0.6414(3) 0.4727(2) 0.43861(16) 0.0236(8) Uani 1 1 d . . .
C6 C 0.5918(3) 0.5511(2) 0.43954(16) 0.0216(8) Uani 1 1 d . . .
C7 C 0.5533(3) 0.6030(2) 0.39837(15) 0.0241(9) Uani 1 1 d . . .
H7 H 0.5568 0.5915 0.3625 0.029 Uiso 1 1 calc R . .
C8 C 0.5100(3) 0.6729(2) 0.42070(15) 0.0245(9) Uani 1 1 d . . .
H8 H 0.4779 0.7176 0.4033 0.029 Uiso 1 1 calc R . .
C9 C 0.5240(3) 0.6634(2) 0.47564(15) 0.0219(9) Uani 1 1 d . . .
C10 C 0.6574(3) 0.4295(3) 0.38859(15) 0.0259(9) Uani 1 1 d . . .
C11 C 0.7606(4) 0.3927(3) 0.37680(18) 0.0338(11) Uani 1 1 d . . .
H11 H 0.8211 0.3961 0.4004 0.041 Uiso 1 1 calc R . .
C12 C 0.7732(4) 0.3510(3) 0.3300(2) 0.0431(12) Uani 1 1 d . . .
H12 H 0.8429 0.3268 0.3219 0.052 Uiso 1 1 calc R . .
C13 C 0.6846(5) 0.3447(3) 0.29534(19) 0.0466(13) Uani 1 1 d . . .
H13 H 0.6941 0.3164 0.2638 0.056 Uiso 1 1 calc R . .
C14 C 0.5814(4) 0.3804(3) 0.30703(18) 0.0385(11) Uani 1 1 d . . .
H14 H 0.5207 0.3755 0.2836 0.046 Uiso 1 1 calc R . .
C15 C 0.5675(3) 0.4230(3) 0.35310(15) 0.0294(9) Uani 1 1 d . . .
H15 H 0.4979 0.4477 0.3607 0.035 Uiso 1 1 calc R . .
C16 C 0.6588(3) 0.4414(2) 0.62311(16) 0.0240(9) Uani 1 1 d . . .
C17 C 0.6605(4) 0.4187(3) 0.71789(16) 0.0412(12) Uani 1 1 d . . .
H17 H 0.6046 0.4636 0.7187 0.049 Uiso 1 1 calc R . .
C18 C 0.7686(6) 0.4481(5) 0.7399(3) 0.101(3) Uani 1 1 d . . .
H18A H 0.8217 0.4032 0.7418 0.152 Uiso 1 1 calc R . .
H18B H 0.7557 0.4696 0.7746 0.152 Uiso 1 1 calc R . .
H18C H 0.7991 0.4906 0.7178 0.152 Uiso 1 1 calc R . .
C19 C 0.6136(5) 0.3453(4) 0.7490(2) 0.0702(18) Uani 1 1 d . . .
H19A H 0.5481 0.3234 0.7313 0.105 Uiso 1 1 calc R . .
H19B H 0.5922 0.3631 0.7837 0.105 Uiso 1 1 calc R . .
H19C H 0.6713 0.3036 0.7517 0.105 Uiso 1 1 calc R . .
C20 C 0.5035(3) 0.7113(2) 0.52355(15) 0.0208(8) Uani 1 1 d . . .
C21 C 0.4344(3) 0.8338(2) 0.56815(16) 0.0271(9) Uani 1 1 d . . .
H21 H 0.4969 0.8235 0.5929 0.033 Uiso 1 1 calc R . .
C22 C 0.3246(4) 0.8109(3) 0.59437(19) 0.0403(11) Uani 1 1 d . . .
H22A H 0.2622 0.8217 0.5709 0.060 Uiso 1 1 calc R . .
H22B H 0.3154 0.8428 0.6259 0.060 Uiso 1 1 calc R . .
H22C H 0.3257 0.7534 0.6032 0.060 Uiso 1 1 calc R . .
C23 C 0.4383(4) 0.9229(2) 0.55219(18) 0.0377(10) Uani 1 1 d . . .
H23A H 0.5097 0.9343 0.5352 0.057 Uiso 1 1 calc R . .
H23B H 0.4310 0.9570 0.5829 0.057 Uiso 1 1 calc R . .
H23C H 0.3768 0.9344 0.5284 0.057 Uiso 1 1 calc R . .
N1 N 0.6623(3) 0.46749(19) 0.53361(13) 0.0231(8) Uani 1 1 d . . .
N2 N 0.5735(3) 0.5918(2) 0.48598(12) 0.0247(8) Uani 1 1 d . . .
N3 N 0.4528(3) 0.78313(19) 0.52162(13) 0.0223(7) Uani 1 1 d . . .
H3A H 0.4294 0.8011 0.4916 0.027 Uiso 1 1 calc R . .
N4 N 0.6784(3) 0.3931(2) 0.66330(13) 0.0299(8) Uani 1 1 d . . .
H4 H 0.7029 0.3441 0.6574 0.036 Uiso 1 1 calc R . .
O1 O 0.6212(2) 0.51317(16) 0.62859(11) 0.0267(6) Uani 1 1 d . . .
O2 O 0.5379(2) 0.68083(15) 0.56658(10) 0.0254(6) Uani 1 1 d . . .
Cl1 Cl 0.81430(8) 0.63163(6) 0.57823(4) 0.0298(2) Uani 1 1 d . . .
Cu2 Cu 0.30407(4) 0.42413(3) 0.438222(18) 0.02454(12) Uani 1 1 d . . .
C24 C 0.4052(3) 0.3364(2) 0.51846(16) 0.0225(9) Uani 1 1 d . . .
C25 C 0.4231(3) 0.3284(2) 0.57269(15) 0.0245(9) Uani 1 1 d . . .
H25 H 0.4569 0.2843 0.5900 0.029 Uiso 1 1 calc R . .
C26 C 0.3810(3) 0.3986(2) 0.59499(16) 0.0257(9) Uani 1 1 d . . .
H26 H 0.3804 0.4110 0.6307 0.031 Uiso 1 1 calc R . .
C27 C 0.3380(3) 0.4493(2) 0.55392(15) 0.0229(8) Uani 1 1 d . . .
C28 C 0.2857(3) 0.5274(2) 0.55394(16) 0.0216(8) Uani 1 1 d . . .
C29 C 0.2570(3) 0.5680(2) 0.50719(15) 0.0212(8) Uani 1 1 d . . .
C30 C 0.2265(3) 0.6513(2) 0.49782(16) 0.0249(9) Uani 1 1 d . . .
H30 H 0.2104 0.6906 0.5234 0.030 Uiso 1 1 calc R . .
C31 C 0.2252(3) 0.6633(2) 0.44510(18) 0.0243(9) Uani 1 1 d . . .
H31 H 0.2093 0.7123 0.4276 0.029 Uiso 1 1 calc R . .
C32 C 0.2525(3) 0.5870(2) 0.42199(15) 0.0245(9) Uani 1 1 d . . .
C33 C 0.2587(3) 0.5683(3) 0.60405(15) 0.0249(9) Uani 1 1 d . . .
C34 C 0.3387(4) 0.5800(3) 0.64345(15) 0.0302(9) Uani 1 1 d . . .
H34 H 0.4128 0.5609 0.6388 0.036 Uiso 1 1 calc R . .
C35 C 0.3096(4) 0.6196(3) 0.68925(18) 0.0417(12) Uani 1 1 d . . .
H35 H 0.3643 0.6287 0.7151 0.050 Uiso 1 1 calc R . .
C36 C 0.1986(4) 0.6461(3) 0.69676(19) 0.0443(12) Uani 1 1 d . . .
H36 H 0.1787 0.6722 0.7280 0.053 Uiso 1 1 calc R . .
C37 C 0.1186(4) 0.6342(3) 0.65902(18) 0.0379(11) Uani 1 1 d . . .
H37 H 0.0439 0.6514 0.6647 0.045 Uiso 1 1 calc R . .
C38 C 0.1479(4) 0.5968(2) 0.61238(17) 0.0294(10) Uani 1 1 d . . .
H38 H 0.0934 0.5905 0.5861 0.035 Uiso 1 1 calc R . .
C39 C 0.4225(3) 0.2880(2) 0.47070(16) 0.0228(9) Uani 1 1 d . . .
C40 C 0.4850(3) 0.1632(2) 0.42686(16) 0.0266(9) Uani 1 1 d . . .
H40 H 0.4204 0.1733 0.4032 0.032 Uiso 1 1 calc R . .
C41 C 0.4809(4) 0.0745(2) 0.4445(2) 0.0437(11) Uani 1 1 d . . .
H41A H 0.5470 0.0624 0.4654 0.066 Uiso 1 1 calc R . .
H41B H 0.4798 0.0392 0.4142 0.066 Uiso 1 1 calc R . .
H41C H 0.4134 0.0655 0.4650 0.066 Uiso 1 1 calc R . .
C42 C 0.5933(4) 0.1831(3) 0.3979(2) 0.0465(13) Uani 1 1 d . . .
H42A H 0.5921 0.2397 0.3871 0.070 Uiso 1 1 calc R . .
H42B H 0.5996 0.1484 0.3675 0.070 Uiso 1 1 calc R . .
H42C H 0.6574 0.1739 0.4207 0.070 Uiso 1 1 calc R . .
C43 C 0.2737(3) 0.5543(2) 0.36945(15) 0.0236(9) Uani 1 1 d . . .
C44 C 0.2935(4) 0.5716(3) 0.27520(16) 0.0417(12) Uani 1 1 d . . .
H44 H 0.2793 0.5121 0.2747 0.050 Uiso 1 1 calc R . .
C45 C 0.4150(4) 0.5850(5) 0.2615(2) 0.077(2) Uani 1 1 d . . .
H45A H 0.4320 0.6427 0.2633 0.116 Uiso 1 1 calc R . .
H45B H 0.4291 0.5652 0.2265 0.116 Uiso 1 1 calc R . .
H45C H 0.4625 0.5558 0.2860 0.116 Uiso 1 1 calc R . .
C46 C 0.2163(5) 0.6105(3) 0.23560(19) 0.0526(14) Uani 1 1 d . . .
H46A H 0.1385 0.5977 0.2440 0.079 Uiso 1 1 calc R . .
H46B H 0.2340 0.5898 0.2012 0.079 Uiso 1 1 calc R . .
H46C H 0.2268 0.6691 0.2361 0.079 Uiso 1 1 calc R . .
N5 N 0.3559(3) 0.4084(2) 0.50810(13) 0.0245(8) Uani 1 1 d . . .
N6 N 0.2714(3) 0.53199(18) 0.45938(12) 0.0216(7) Uani 1 1 d . . .
N7 N 0.2675(3) 0.6013(2) 0.32773(13) 0.0286(8) Uani 1 1 d . . .
H7A H 0.2472 0.6518 0.3316 0.034 Uiso 1 1 calc R . .
N8 N 0.4727(3) 0.2160(2) 0.47287(13) 0.0260(8) Uani 1 1 d . . .
H8A H 0.4993 0.1992 0.5026 0.031 Uiso 1 1 calc R . .
O3 O 0.3870(2) 0.31763(15) 0.42790(10) 0.0266(6) Uani 1 1 d . . .
O4 O 0.3006(2) 0.47964(16) 0.36598(11) 0.0267(6) Uani 1 1 d . . .
Cl2 Cl 0.10702(9) 0.36740(6) 0.42951(5) 0.0383(3) Uani 1 1 d . . .
C47 C 0.0294(6) 0.4478(4) 0.3042(3) 0.081(2) Uani 1 1 d . . .
H47A H 0.0700 0.4839 0.3275 0.121 Uiso 1 1 calc R . .
H47B H -0.0511 0.4533 0.3102 0.121 Uiso 1 1 calc R . .
H47C H 0.0465 0.4621 0.2684 0.121 Uiso 1 1 calc R . .
O5 O 0.0634(4) 0.3644(3) 0.31398(18) 0.0822(13) Uani 1 1 d . . .
H5 H 0.0824 0.3594 0.3449 0.123 Uiso 1 1 calc R . .
C48 C 0.6152(4) 0.6989(3) 0.68940(19) 0.0448(12) Uani 1 1 d . . .
H48A H 0.5925 0.7251 0.7216 0.067 Uiso 1 1 calc R . .
H48B H 0.6190 0.6404 0.6946 0.067 Uiso 1 1 calc R . .
H48C H 0.5606 0.7110 0.6624 0.067 Uiso 1 1 calc R . .
O6 O 0.7231(3) 0.72840(17) 0.67416(11) 0.0408(8) Uani 1 1 d . . .
H6 H 0.7540 0.6946 0.6548 0.061 Uiso 1 1 calc R . .
O7 O 0.2781(3) 0.26983(19) 0.32988(14) 0.0456(9) Uani 1 1 d D . .
H1W H 0.217(2) 0.295(3) 0.333(2) 0.068 Uiso 1 1 d D . .
H2W H 0.332(3) 0.295(3) 0.346(2) 0.068 Uiso 1 1 d D . .

loop_
_atom_site_aniso_label
_atom_site_aniso_U_11
_atom_site_aniso_U_22
_atom_site_aniso_U_33
_atom_site_aniso_U_23
_atom_site_aniso_U_13
_atom_site_aniso_U_12
Cu1 0.0314(3) 0.0187(2) 0.0208(2) -0.0009(2) -0.0014(2) 0.0043(2)
C1 0.0187(18) 0.023(2) 0.028(2) 0.0001(18) -0.0006(17) 0.0024(15)
C2 0.025(2) 0.018(2) 0.031(2) -0.0015(18) 0.0001(19) 0.0021(15)
C3 0.028(2) 0.020(2) 0.035(2) -0.0043(19) -0.003(2) 0.0014(17)
C4 0.024(2) 0.023(2) 0.0254(19) -0.0034(19) 0.0006(16) 0.0004(18)
C5 0.0223(19) 0.026(2) 0.022(2) -0.0059(18) 0.0021(19) -0.0041(16)
C6 0.0231(19) 0.0208(19) 0.0209(19) -0.0020(17) -0.0003(18) 0.0019(15)
C7 0.025(2) 0.029(2) 0.0177(19) -0.0024(17) -0.0028(17) 0.0002(17)
C8 0.023(2) 0.025(2) 0.025(2) 0.0035(18) -0.0020(18) 0.0016(16)
C9 0.020(2) 0.023(2) 0.022(2) -0.0033(17) 0.0002(17) -0.0007(16)
C10 0.028(2) 0.024(2) 0.026(2) -0.006(2) 0.0032(17) -0.0029(19)
C11 0.030(2) 0.038(3) 0.033(2) -0.007(2) 0.003(2) -0.0007(19)
C12 0.042(3) 0.046(3) 0.042(3) -0.009(2) 0.013(2) 0.011(2)
C13 0.070(4) 0.041(3) 0.029(3) -0.011(2) 0.014(3) 0.004(3)
C14 0.051(3) 0.037(3) 0.028(2) -0.008(2) -0.003(2) -0.002(2)
C15 0.031(2) 0.030(2) 0.027(2) -0.001(2) -0.0007(18) 0.000(2)
C16 0.022(2) 0.020(2) 0.029(2) 0.0024(18) -0.0023(17) -0.0011(16)
C17 0.062(3) 0.040(3) 0.021(2) 0.004(2) 0.003(2) 0.010(3)
C18 0.103(6) 0.142(8) 0.059(4) -0.041(5) -0.006(4) -0.047(5)
C19 0.101(5) 0.066(4) 0.043(3) 0.011(3) 0.025(4) 0.002(4)
C20 0.0197(19) 0.020(2) 0.0229(19) 0.0002(17) -0.0015(17) -0.0020(16)
C21 0.030(2) 0.025(2) 0.025(2) -0.0050(18) -0.0073(19) 0.0064(17)
C22 0.041(3) 0.038(3) 0.042(3) -0.009(2) 0.011(2) 0.005(2)
C23 0.047(3) 0.023(2) 0.043(3) -0.004(2) -0.003(2) 0.005(2)
N1 0.0297(18) 0.0159(17) 0.0236(18) -0.0022(14) -0.0012(15) 0.0032(14)
N2 0.0294(18) 0.0233(19) 0.0214(17) -0.0006(15) -0.0028(15) 0.0066(15)
N3 0.0254(17) 0.0186(16) 0.0228(17) -0.0024(15) -0.0020(15) 0.0044(14)
N4 0.045(2) 0.0235(18) 0.0215(17) 0.0038(15) 0.0060(17) 0.0073(15)
O1 0.0330(16) 0.0224(15) 0.0246(15) 0.0008(12) 0.0017(13) 0.0036(12)
O2 0.0348(15) 0.0186(13) 0.0229(15) 0.0001(12) -0.0001(13) 0.0060(11)
Cl1 0.0301(5) 0.0255(5) 0.0339(6) -0.0010(4) 0.0032(5) -0.0029(4)
Cu2 0.0354(3) 0.0183(2) 0.0200(2) -0.0002(2) -0.0008(2) 0.0041(2)
C24 0.023(2) 0.018(2) 0.027(2) 0.0023(17) 0.0014(17) -0.0001(16)
C25 0.026(2) 0.025(2) 0.023(2) 0.0030(18) -0.0009(18) 0.0042(16)
C26 0.027(2) 0.027(2) 0.023(2) 0.0005(17) 0.0027(18) 0.0035(17)
C27 0.027(2) 0.0228(19) 0.0192(19) -0.0007(17) 0.0018(18) 0.0005(15)
C28 0.0190(19) 0.026(2) 0.0195(19) -0.0014(18) 0.0026(17) -0.0038(15)
C29 0.0201(19) 0.018(2) 0.0252(19) 0.0005(18) -0.0009(16) -0.0017(17)
C30 0.025(2) 0.020(2) 0.030(2) -0.0065(18) 0.0049(18) 0.0009(17)
C31 0.025(2) 0.0168(19) 0.031(2) 0.0009(19) 0.0016(19) 0.0000(15)
C32 0.024(2) 0.023(2) 0.026(2) -0.0022(18) 0.0002(17) -0.0028(17)
C33 0.030(2) 0.024(2) 0.0208(19) 0.0004(19) 0.0053(17) -0.0017(19)
C34 0.032(2) 0.034(2) 0.024(2) -0.001(2) -0.0012(18) -0.001(2)
C35 0.057(3) 0.044(3) 0.024(2) -0.004(2) -0.007(2) -0.011(2)
C36 0.066(3) 0.040(3) 0.027(2) -0.009(2) 0.019(3) 0.001(3)
C37 0.038(3) 0.037(3) 0.039(3) -0.004(2) 0.008(2) 0.001(2)
C38 0.033(2) 0.025(2) 0.031(2) -0.0007(18) 0.0048(19) -0.0035(18)
C39 0.0173(19) 0.021(2) 0.031(2) 0.0012(18) 0.0040(17) -0.0016(16)
C40 0.031(2) 0.021(2) 0.028(2) -0.0061(18) 0.0032(19) 0.0030(16)
C41 0.051(3) 0.024(2) 0.056(3) -0.004(3) -0.006(3) 0.004(2)
C42 0.048(3) 0.040(3) 0.051(3) -0.014(3) 0.014(3) -0.002(2)
C43 0.023(2) 0.024(2) 0.024(2) 0.0007(17) -0.0010(17) -0.0001(16)
C44 0.064(3) 0.037(3) 0.024(2) 0.007(2) -0.004(2) 0.003(3)
C45 0.057(4) 0.146(7) 0.030(3) -0.001(4) 0.002(3) 0.018(4)
C46 0.070(4) 0.057(3) 0.031(3) 0.002(2) -0.011(3) -0.001(3)
N5 0.0330(19) 0.0178(18) 0.0226(17) 0.0001(14) 0.0025(15) 0.0016(14)
N6 0.0257(18) 0.0203(17) 0.0189(16) -0.0008(14) -0.0003(14) 0.0038(14)
N7 0.042(2) 0.0225(18) 0.0211(17) 0.0008(15) -0.0004(16) 0.0054(15)
N8 0.0265(18) 0.0239(18) 0.0275(18) -0.0007(16) -0.0035(16) 0.0023(15)
O3 0.0347(16) 0.0196(14) 0.0255(15) -0.0023(12) -0.0016(13) 0.0032(12)
O4 0.0309(16) 0.0244(15) 0.0247(15) 0.0005(13) -0.0008(13) 0.0034(12)
Cl2 0.0349(6) 0.0298(6) 0.0502(7) 0.0081(5) 0.0023(5) -0.0035(4)
C47 0.075(4) 0.070(5) 0.096(5) 0.015(4) 0.001(4) 0.002(4)
O5 0.084(3) 0.096(4) 0.067(3) -0.007(3) -0.005(3) 0.007(3)
C48 0.061(3) 0.043(3) 0.031(3) -0.006(2) -0.004(3) -0.004(2)
O6 0.068(2) 0.0273(16) 0.0266(16) -0.0025(14) 0.0059(16) -0.0045(16)
O7 0.061(2) 0.0329(19) 0.043(2) -0.0052(16) -0.003(2) -0.0028(17)

loop_
_atom_type_symbol
_atom_type_description
_atom_type_scat_dispersion_real
_atom_type_scat_dispersion_imag
_atom_type_scat_source
C C 0.0033 0.0016 'International Tables Vol C Tables 4.2.6.8 and 6.1.1.4'
H H 0.0000 0.0000 'International Tables Vol C Tables 4.2.6.8 and 6.1.1.4'
N N 0.0061 0.0033 'International Tables Vol C Tables 4.2.6.8 and 6.1.1.4'
O O 0.0106 0.0060 'International Tables Vol C Tables 4.2.6.8 and 6.1.1.4'
Cu Cu 0.3201 1.2651 'International Tables Vol C Tables 4.2.6.8 and 6.1.1.4'
Cl Cl 0.1484 0.1585 'International Tables Vol C Tables 4.2.6.8 and 6.1.1.4'

loop_
_geom_angle_atom_site_label_1
_geom_angle_atom_site_label_2
_geom_angle_atom_site_label_3
_geom_angle
_geom_angle_site_symmetry_1
_geom_angle_site_symmetry_3
_geom_angle_publ_flag
N1 Cu1 N2 85.60(14) . . ?
N1 Cu1 O2 161.86(12) . . ?
N2 Cu1 O2 81.11(12) . . ?
N1 Cu1 O1 80.15(12) . . ?
N2 Cu1 O1 153.11(13) . . ?
O2 Cu1 O1 106.77(11) . . ?
N1 Cu1 Cl1 101.12(10) . . ?
N2 Cu1 Cl1 115.76(11) . . ?
O2 Cu1 Cl1 95.77(8) . . ?
O1 Cu1 Cl1 89.45(8) . . ?
N1 C1 C2 110.2(3) . . ?
N1 C1 C16 113.0(3) . . ?
C2 C1 C16 136.6(4) . . ?
C3 C2 C1 106.0(4) . . ?
C3 C2 H2 127.0 . . ?
C1 C2 H2 127.0 . . ?
C2 C3 C4 108.2(4) . . ?
C2 C3 H3 125.9 . . ?
C4 C3 H3 125.9 . . ?
N1 C4 C5 122.4(4) . . ?
N1 C4 C3 106.6(3) . . ?
C5 C4 C3 130.2(4) . . ?
C6 C5 C4 121.6(4) . . ?
C6 C5 C10 120.3(4) . . ?
C4 C5 C10 118.1(3) . . ?
N2 C6 C5 121.2(3) . . ?
N2 C6 C7 107.4(3) . . ?
C5 C6 C7 131.4(4) . . ?
C8 C7 C6 107.8(3) . . ?
C8 C7 H7 126.1 . . ?
C6 C7 H7 126.1 . . ?
C7 C8 C9 106.0(4) . . ?
C7 C8 H8 127.0 . . ?
C9 C8 H8 127.0 . . ?
N2 C9 C8 110.0(3) . . ?
N2 C9 C20 111.9(3) . . ?
C8 C9 C20 138.0(4) . . ?
C11 C10 C15 119.4(4) . . ?
C11 C10 C5 120.5(4) . . ?
C15 C10 C5 120.1(4) . . ?
C12 C11 C10 119.6(4) . . ?
C12 C11 H11 120.2 . . ?
C10 C11 H11 120.2 . . ?
C13 C12 C11 120.7(4) . . ?
C13 C12 H12 119.6 . . ?
C11 C12 H12 119.6 . . ?
C12 C13 C14 120.0(4) . . ?
C12 C13 H13 120.0 . . ?
C14 C13 H13 120.0 . . ?
C15 C14 C13 120.1(4) . . ?
C15 C14 H14 119.9 . . ?
C13 C14 H14 119.9 . . ?
C14 C15 C10 120.1(4) . . ?
C14 C15 H15 119.9 . . ?
C10 C15 H15 119.9 . . ?
O1 C16 N4 122.2(4) . . ?
O1 C16 C1 118.3(4) . . ?
N4 C16 C1 119.5(3) . . ?
N4 C17 C18 109.3(4) . . ?
N4 C17 C19 108.6(4) . . ?
C18 C17 C19 111.4(5) . . ?
N4 C17 H17 109.1 . . ?
C18 C17 H17 109.1 . . ?
C19 C17 H17 109.1 . . ?
C17 C18 H18A 109.5 . . ?
C17 C18 H18B 109.5 . . ?
H18A C18 H18B 109.5 . . ?
C17 C18 H18C 109.5 . . ?
H18A C18 H18C 109.5 . . ?
H18B C18 H18C 109.5 . . ?
C17 C19 H19A 109.5 . . ?
C17 C19 H19B 109.5 . . ?
H19A C19 H19B 109.5 . . ?
C17 C19 H19C 109.5 . . ?
H19A C19 H19C 109.5 . . ?
H19B C19 H19C 109.5 . . ?
O2 C20 N3 121.6(4) . . ?
O2 C20 C9 117.2(3) . . ?
N3 C20 C9 121.1(3) . . ?
N3 C21 C22 110.4(3) . . ?
N3 C21 C23 108.7(3) . . ?
C22 C21 C23 112.6(4) . . ?
N3 C21 H21 108.3 . . ?
C22 C21 H21 108.3 . . ?
C23 C21 H21 108.3 . . ?
C21 C22 H22A 109.5 . . ?
C21 C22 H22B 109.5 . . ?
H22A C22 H22B 109.5 . . ?
C21 C22 H22C 109.5 . . ?
H22A C22 H22C 109.5 . . ?
H22B C22 H22C 109.5 . . ?
C21 C23 H23A 109.5 . . ?
C21 C23 H23B 109.5 . . ?
H23A C23 H23B 109.5 . . ?
C21 C23 H23C 109.5 . . ?
H23A C23 H23C 109.5 . . ?
H23B C23 H23C 109.5 . . ?
C1 N1 C4 108.9(3) . . ?
C1 N1 Cu1 117.7(3) . . ?
C4 N1 Cu1 133.3(3) . . ?
C9 N2 C6 108.7(3) . . ?
C9 N2 Cu1 116.6(3) . . ?
C6 N2 Cu1 133.8(3) . . ?
C20 N3 C21 122.7(3) . . ?
C20 N3 H3A 118.7 . . ?
C21 N3 H3A 118.7 . . ?
C16 N4 C17 123.0(4) . . ?
C16 N4 H4 118.5 . . ?
C17 N4 H4 118.5 . . ?
C16 O1 Cu1 110.0(3) . . ?
C20 O2 Cu1 112.4(2) . . ?
N6 Cu2 N5 85.60(14) . . ?
N6 Cu2 O3 161.04(12) . . ?
N5 Cu2 O3 81.37(12) . . ?
N6 Cu2 O4 80.84(12) . . ?
N5 Cu2 O4 155.12(13) . . ?
O3 Cu2 O4 105.85(11) . . ?
N6 Cu2 Cl2 100.45(10) . . ?
N5 Cu2 Cl2 109.28(10) . . ?
O3 Cu2 Cl2 96.83(8) . . ?
O4 Cu2 Cl2 93.71(8) . . ?
N5 C24 C25 110.0(4) . . ?
N5 C24 C39 111.7(3) . . ?
C25 C24 C39 138.3(4) . . ?
C26 C25 C24 106.0(4) . . ?
C26 C25 H25 127.0 . . ?
C24 C25 H25 127.0 . . ?
C25 C26 C27 107.9(4) . . ?
C25 C26 H26 126.1 . . ?
C27 C26 H26 126.1 . . ?
N5 C27 C28 120.6(3) . . ?
N5 C27 C26 106.9(3) . . ?
C28 C27 C26 132.5(4) . . ?
C29 C28 C27 121.9(4) . . ?
C29 C28 C33 118.0(3) . . ?
C27 C28 C33 120.1(4) . . ?
N6 C29 C28 121.7(4) . . ?
N6 C29 C30 107.0(3) . . ?
C28 C29 C30 130.7(4) . . ?
C31 C30 C29 107.8(4) . . ?
C31 C30 H30 126.1 . . ?
C29 C30 H30 126.1 . . ?
C30 C31 C32 106.4(4) . . ?
C30 C31 H31 126.8 . . ?
C32 C31 H31 126.8 . . ?
N6 C32 C31 109.5(3) . . ?
N6 C32 C43 112.6(3) . . ?
C31 C32 C43 137.8(4) . . ?
C34 C33 C38 118.4(4) . . ?
C34 C33 C28 122.8(4) . . ?
C38 C33 C28 118.8(4) . . ?
C35 C34 C33 120.6(4) . . ?
C35 C34 H34 119.7 . . ?
C33 C34 H34 119.7 . . ?
C34 C35 C36 119.7(4) . . ?
C34 C35 H35 120.1 . . ?
C36 C35 H35 120.1 . . ?
C37 C36 C35 120.6(4) . . ?
C37 C36 H36 119.7 . . ?
C35 C36 H36 119.7 . . ?
C36 C37 C38 119.9(4) . . ?
C36 C37 H37 120.0 . . ?
C38 C37 H37 120.0 . . ?
C37 C38 C33 120.7(4) . . ?
C37 C38 H38 119.7 . . ?
C33 C38 H38 119.7 . . ?
O3 C39 N8 121.7(4) . . ?
O3 C39 C24 117.7(3) . . ?
N8 C39 C24 120.6(4) . . ?
N8 C40 C42 110.5(3) . . ?
N8 C40 C41 108.7(4) . . ?
C42 C40 C41 112.1(4) . . ?
N8 C40 H40 108.5 . . ?
C42 C40 H40 108.5 . . ?
C41 C40 H40 108.5 . . ?
C40 C41 H41A 109.5 . . ?
C40 C41 H41B 109.5 . . ?
H41A C41 H41B 109.5 . . ?
C40 C41 H41C 109.5 . . ?
H41A C41 H41C 109.5 . . ?
H41B C41 H41C 109.5 . . ?
C40 C42 H42A 109.5 . . ?
C40 C42 H42B 109.5 . . ?
H42A C42 H42B 109.5 . . ?
C40 C42 H42C 109.5 . . ?
H42A C42 H42C 109.5 . . ?
H42B C42 H42C 109.5 . . ?
O4 C43 N7 121.3(4) . . ?
O4 C43 C32 117.3(3) . . ?
N7 C43 C32 121.4(3) . . ?
N7 C44 C45 111.6(4) . . ?
N7 C44 C46 110.6(4) . . ?
C45 C44 C46 111.2(4) . . ?
N7 C44 H44 107.8 . . ?
C45 C44 H44 107.8 . . ?
C46 C44 H44 107.8 . . ?
C44 C45 H45A 109.5 . . ?
C44 C45 H45B 109.5 . . ?
H45A C45 H45B 109.5 . . ?
C44 C45 H45C 109.5 . . ?
H45A C45 H45C 109.5 . . ?
H45B C45 H45C 109.5 . . ?
C44 C46 H46A 109.5 . . ?
C44 C46 H46B 109.5 . . ?
H46A C46 H46B 109.5 . . ?
C44 C46 H46C 109.5 . . ?
H46A C46 H46C 109.5 . . ?
H46B C46 H46C 109.5 . . ?
C24 N5 C27 109.1(3) . . ?
C24 N5 Cu2 116.3(3) . . ?
C27 N5 Cu2 133.5(3) . . ?
C32 N6 C29 109.3(3) . . ?
C32 N6 Cu2 117.4(3) . . ?
C29 N6 Cu2 133.2(3) . . ?
C43 N7 C44 122.7(4) . . ?
C43 N7 H7A 118.7 . . ?
C44 N7 H7A 118.7 . . ?
C39 N8 C40 122.4(3) . . ?
C39 N8 H8A 118.8 . . ?
C40 N8 H8A 118.8 . . ?
C39 O3 Cu2 112.2(2) . . ?
C43 O4 Cu2 111.6(2) . . ?
O5 C47 H47A 109.5 . . ?
O5 C47 H47B 109.5 . . ?
H47A C47 H47B 109.5 . . ?
O5 C47 H47C 109.5 . . ?
H47A C47 H47C 109.5 . . ?
H47B C47 H47C 109.5 . . ?
C47 O5 H5 109.5 . . ?
O6 C48 H48A 109.5 . . ?
O6 C48 H48B 109.5 . . ?
H48A C48 H48B 109.5 . . ?
O6 C48 H48C 109.5 . . ?
H48A C48 H48C 109.5 . . ?
H48B C48 H48C 109.5 . . ?
C48 O6 H6 109.5 . . ?
H1W O7 H2W 111(3) . . ?

loop_
_geom_bond_atom_site_label_1
_geom_bond_atom_site_label_2
_geom_bond_distance
_geom_bond_site_symmetry_2
_geom_bond_publ_flag
Cu1 N1 1.911(3) . ?
Cu1 N2 1.917(3) . ?
Cu1 O2 2.031(2) . ?
Cu1 O1 2.116(3) . ?
Cu1 Cl1 2.5129(13) . ?
C1 N1 1.332(5) . ?
C1 C2 1.423(5) . ?
C1 C16 1.470(5) . ?
C2 C3 1.366(6) . ?
C2 H2 0.9400 . ?
C3 C4 1.437(6) . ?
C3 H3 0.9400 . ?
C4 N1 1.382(5) . ?
C4 C5 1.418(5) . ?
C5 C6 1.415(5) . ?
C5 C10 1.480(5) . ?
C6 N2 1.384(5) . ?
C6 C7 1.432(5) . ?
C7 C8 1.382(5) . ?
C7 H7 0.9400 . ?
C8 C9 1.429(5) . ?
C8 H8 0.9400 . ?
C9 N2 1.341(5) . ?
C9 C20 1.480(5) . ?
C10 C11 1.397(6) . ?
C10 C15 1.406(5) . ?
C11 C12 1.392(6) . ?
C11 H11 0.9400 . ?
C12 C13 1.380(7) . ?
C12 H12 0.9400 . ?
C13 C14 1.389(7) . ?
C13 H13 0.9400 . ?
C14 C15 1.384(6) . ?
C14 H14 0.9400 . ?
C15 H15 0.9400 . ?
C16 O1 1.267(4) . ?
C16 N4 1.322(5) . ?
C17 N4 1.479(5) . ?
C17 C18 1.481(8) . ?
C17 C19 1.549(7) . ?
C17 H17 0.9900 . ?
C18 H18A 0.9700 . ?
C18 H18B 0.9700 . ?
C18 H18C 0.9700 . ?
C19 H19A 0.9700 . ?
C19 H19B 0.9700 . ?
C19 H19C 0.9700 . ?
C20 O2 1.279(4) . ?
C20 N3 1.325(5) . ?
C21 N3 1.472(5) . ?
C21 C22 1.513(6) . ?
C21 C23 1.521(5) . ?
C21 H21 0.9900 . ?
C22 H22A 0.9700 . ?
C22 H22B 0.9700 . ?
C22 H22C 0.9700 . ?
C23 H23A 0.9700 . ?
C23 H23B 0.9700 . ?
C23 H23C 0.9700 . ?
N3 H3A 0.8700 . ?
N4 H4 0.8700 . ?
Cu2 N6 1.893(3) . ?
Cu2 N5 1.914(3) . ?
Cu2 O3 2.023(3) . ?
Cu2 O4 2.067(3) . ?
Cu2 Cl2 2.5238(13) . ?
C24 N5 1.344(5) . ?
C24 C25 1.415(6) . ?
C24 C39 1.476(6) . ?
C25 C26 1.381(5) . ?
C25 H25 0.9400 . ?
C26 C27 1.436(5) . ?
C26 H26 0.9400 . ?
C27 N5 1.371(5) . ?
C27 C28 1.424(5) . ?
C28 C29 1.415(5) . ?
C28 C33 1.487(5) . ?
C29 N6 1.373(5) . ?
C29 C30 1.435(5) . ?
C30 C31 1.368(6) . ?
C30 H30 0.9400 . ?
C31 C32 1.424(5) . ?
C31 H31 0.9400 . ?
C32 N6 1.337(5) . ?
C32 C43 1.473(5) . ?
C33 C34 1.400(6) . ?
C33 C38 1.410(6) . ?
C34 C35 1.388(6) . ?
C34 H34 0.9400 . ?
C35 C36 1.399(7) . ?
C35 H35 0.9400 . ?
C36 C37 1.370(7) . ?
C36 H36 0.9400 . ?
C37 C38 1.390(6) . ?
C37 H37 0.9400 . ?
C38 H38 0.9400 . ?
C39 O3 1.274(5) . ?
C39 N8 1.324(5) . ?
C40 N8 1.472(5) . ?
C40 C42 1.519(6) . ?
C40 C41 1.526(5) . ?
C40 H40 0.9900 . ?
C41 H41A 0.9700 . ?
C41 H41B 0.9700 . ?
C41 H41C 0.9700 . ?
C42 H42A 0.9700 . ?
C42 H42B 0.9700 . ?
C42 H42C 0.9700 . ?
C43 O4 1.270(4) . ?
C43 N7 1.322(5) . ?
C44 N7 1.467(5) . ?
C44 C45 1.498(7) . ?
C44 C46 1.510(6) . ?
C44 H44 0.9900 . ?
C45 H45A 0.9700 . ?
C45 H45B 0.9700 . ?
C45 H45C 0.9700 . ?
C46 H46A 0.9700 . ?
C46 H46B 0.9700 . ?
C46 H46C 0.9700 . ?
N7 H7A 0.8700 . ?
N8 H8A 0.8700 . ?
C47 O5 1.450(6) . ?
C47 H47A 0.9700 . ?
C47 H47B 0.9700 . ?
C47 H47C 0.9700 . ?
O5 H5 0.8300 . ?
C48 O6 1.422(6) . ?
C48 H48A 0.9700 . ?
C48 H48B 0.9700 . ?
C48 H48C 0.9700 . ?
O6 H6 0.8300 . ?
O7 H1W 0.840(19) . ?
O7 H2W 0.859(19) . ?

loop_
_geom_hbond_atom_site_label_D
_geom_hbond_atom_site_label_H
_geom_hbond_atom_site_label_A
_geom_hbond_distance_DH
_geom_hbond_distance_HA
_geom_hbond_distance_DA
_geom_hbond_angle_DHA
_geom_hbond_site_symmetry_A
N3 H3A Cl1 0.87 2.51 3.350(3) 162.8 4_466
N4 H4 O7 0.87 2.10 2.930(5) 160.1 4_556
N7 H7A O6 0.87 1.99 2.846(4) 166.7 4_466
N8 H8A Cl2 0.87 2.42 3.270(4) 164.8 4_556
O5 H5 Cl2 0.83 2.20 3.011(5) 167.8 .
O6 H6 Cl1 0.83 2.33 3.124(3) 159.4 .
O7 H1W O5 0.840(19) 2.20(2) 3.009(6) 162(6) .
O7 H1W Cl2 0.840(19) 3.04(5) 3.636(4) 130(5) .
O7 H2W O3 0.859(19) 2.24(4) 2.935(4) 137(5) .

loop_
_geom_torsion_atom_site_label_1
_geom_torsion_atom_site_label_2
_geom_torsion_atom_site_label_3
_geom_torsion_atom_site_label_4
_geom_torsion
_geom_torsion_site_symmetry_1
_geom_torsion_site_symmetry_2
_geom_torsion_site_symmetry_3
_geom_torsion_site_symmetry_4
_geom_torsion_publ_flag
N1 C1 C2 C3 -0.7(4) . . . . ?
C16 C1 C2 C3 174.7(4) . . . . ?
C1 C2 C3 C4 -0.5(4) . . . . ?
C2 C3 C4 N1 1.5(4) . . . . ?
C2 C3 C4 C5 -168.5(4) . . . . ?
N1 C4 C5 C6 -4.8(6) . . . . ?
C3 C4 C5 C6 163.9(4) . . . . ?
N1 C4 C5 C10 178.4(4) . . . . ?
C3 C4 C5 C10 -12.9(6) . . . . ?
C4 C5 C6 N2 1.8(6) . . . . ?
C10 C5 C6 N2 178.5(3) . . . . ?
C4 C5 C6 C7 -178.9(4) . . . . ?
C10 C5 C6 C7 -2.2(6) . . . . ?
N2 C6 C7 C8 -1.5(4) . . . . ?
C5 C6 C7 C8 179.1(4) . . . . ?
C6 C7 C8 C9 0.8(4) . . . . ?
C7 C8 C9 N2 0.3(5) . . . . ?
C7 C8 C9 C20 177.3(4) . . . . ?
C6 C5 C10 C11 132.7(4) . . . . ?
C4 C5 C10 C11 -50.5(6) . . . . ?
C6 C5 C10 C15 -49.2(6) . . . . ?
C4 C5 C10 C15 127.6(4) . . . . ?
C15 C10 C11 C12 0.7(7) . . . . ?
C5 C10 C11 C12 178.7(4) . . . . ?
C10 C11 C12 C13 -0.8(7) . . . . ?
C11 C12 C13 C14 0.0(8) . . . . ?
C12 C13 C14 C15 0.8(7) . . . . ?
C13 C14 C15 C10 -0.9(7) . . . . ?
C11 C10 C15 C14 0.2(7) . . . . ?
C5 C10 C15 C14 -177.9(4) . . . . ?
N1 C1 C16 O1 6.8(5) . . . . ?
C2 C1 C16 O1 -168.5(4) . . . . ?
N1 C1 C16 N4 -175.3(3) . . . . ?
C2 C1 C16 N4 9.5(7) . . . . ?
N2 C9 C20 O2 2.5(5) . . . . ?
C8 C9 C20 O2 -174.5(4) . . . . ?
N2 C9 C20 N3 -178.4(3) . . . . ?
C8 C9 C20 N3 4.6(7) . . . . ?
C2 C1 N1 C4 1.7(4) . . . . ?
C16 C1 N1 C4 -174.9(3) . . . . ?
C2 C1 N1 Cu1 177.3(2) . . . . ?
C16 C1 N1 Cu1 0.8(4) . . . . ?
C5 C4 N1 C1 169.1(3) . . . . ?
C3 C4 N1 C1 -1.9(4) . . . . ?
C5 C4 N1 Cu1 -5.6(6) . . . . ?
C3 C4 N1 Cu1 -176.6(3) . . . . ?
N2 Cu1 N1 C1 -161.6(3) . . . . ?
O2 Cu1 N1 C1 -118.7(4) . . . . ?
O1 Cu1 N1 C1 -4.5(3) . . . . ?
Cl1 Cu1 N1 C1 83.0(3) . . . . ?
N2 Cu1 N1 C4 12.7(4) . . . . ?
O2 Cu1 N1 C4 55.6(6) . . . . ?
O1 Cu1 N1 C4 169.8(4) . . . . ?
Cl1 Cu1 N1 C4 -102.7(4) . . . . ?
C8 C9 N2 C6 -1.2(5) . . . . ?
C20 C9 N2 C6 -179.1(3) . . . . ?
C8 C9 N2 Cu1 169.8(3) . . . . ?
C20 C9 N2 Cu1 -8.1(4) . . . . ?
C5 C6 N2 C9 -178.9(3) . . . . ?
C7 C6 N2 C9 1.7(4) . . . . ?
C5 C6 N2 Cu1 12.3(6) . . . . ?
C7 C6 N2 Cu1 -167.2(3) . . . . ?
N1 Cu1 N2 C9 175.6(3) . . . . ?
O2 Cu1 N2 C9 8.0(3) . . . . ?
O1 Cu1 N2 C9 117.7(3) . . . . ?
Cl1 Cu1 N2 C9 -84.2(3) . . . . ?
N1 Cu1 N2 C6 -16.2(4) . . . . ?
O2 Cu1 N2 C6 176.2(4) . . . . ?
O1 Cu1 N2 C6 -74.1(5) . . . . ?
Cl1 Cu1 N2 C6 84.0(4) . . . . ?
O2 C20 N3 C21 1.3(6) . . . . ?
C9 C20 N3 C21 -177.8(3) . . . . ?
C22 C21 N3 C20 -87.4(5) . . . . ?
C23 C21 N3 C20 148.6(4) . . . . ?
O1 C16 N4 C17 -1.2(6) . . . . ?
C1 C16 N4 C17 -179.0(4) . . . . ?
C18 C17 N4 C16 -95.5(6) . . . . ?
C19 C17 N4 C16 142.7(4) . . . . ?
N4 C16 O1 Cu1 172.2(3) . . . . ?
C1 C16 O1 Cu1 -10.0(4) . . . . ?
N1 Cu1 O1 C16 7.9(3) . . . . ?
N2 Cu1 O1 C16 66.9(4) . . . . ?
O2 Cu1 O1 C16 170.7(2) . . . . ?
Cl1 Cu1 O1 C16 -93.5(3) . . . . ?
N3 C20 O2 Cu1 -175.3(3) . . . . ?
C9 C20 O2 Cu1 3.8(4) . . . . ?
N1 Cu1 O2 C20 -49.6(5) . . . . ?
N2 Cu1 O2 C20 -6.3(3) . . . . ?
O1 Cu1 O2 C20 -159.9(2) . . . . ?
Cl1 Cu1 O2 C20 108.9(2) . . . . ?
N5 C24 C25 C26 0.8(5) . . . . ?
C39 C24 C25 C26 -177.4(4) . . . . ?
C24 C25 C26 C27 -0.3(5) . . . . ?
C25 C26 C27 N5 -0.3(4) . . . . ?
C25 C26 C27 C28 -179.9(4) . . . . ?
N5 C27 C28 C29 -4.1(6) . . . . ?
C26 C27 C28 C29 175.5(4) . . . . ?
N5 C27 C28 C33 175.3(3) . . . . ?
C26 C27 C28 C33 -5.1(6) . . . . ?
C27 C28 C29 N6 4.3(6) . . . . ?
C33 C28 C29 N6 -175.1(3) . . . . ?
C27 C28 C29 C30 -165.5(4) . . . . ?
C33 C28 C29 C30 15.1(6) . . . . ?
N6 C29 C30 C31 -1.0(4) . . . . ?
C28 C29 C30 C31 170.0(4) . . . . ?
C29 C30 C31 C32 1.2(4) . . . . ?
C30 C31 C32 N6 -1.1(4) . . . . ?
C30 C31 C32 C43 -175.1(4) . . . . ?
C29 C28 C33 C34 -128.0(5) . . . . ?
C27 C28 C33 C34 52.5(6) . . . . ?
C29 C28 C33 C38 51.9(5) . . . . ?
C27 C28 C33 C38 -127.6(4) . . . . ?
C38 C33 C34 C35 -0.8(7) . . . . ?
C28 C33 C34 C35 179.1(4) . . . . ?
C33 C34 C35 C36 1.8(7) . . . . ?
C34 C35 C36 C37 -0.9(8) . . . . ?
C35 C36 C37 C38 -1.1(7) . . . . ?
C36 C37 C38 C33 2.2(7) . . . . ?
C34 C33 C38 C37 -1.2(6) . . . . ?
C28 C33 C38 C37 178.9(4) . . . . ?
N5 C24 C39 O3 -2.2(5) . . . . ?
C25 C24 C39 O3 175.9(5) . . . . ?
N5 C24 C39 N8 178.3(3) . . . . ?
C25 C24 C39 N8 -3.6(7) . . . . ?
N6 C32 C43 O4 3.4(5) . . . . ?
C31 C32 C43 O4 177.4(4) . . . . ?
N6 C32 C43 N7 -175.1(4) . . . . ?
C31 C32 C43 N7 -1.1(7) . . . . ?
C25 C24 N5 C27 -1.0(5) . . . . ?
C39 C24 N5 C27 177.7(3) . . . . ?
C25 C24 N5 Cu2 -171.0(3) . . . . ?
C39 C24 N5 Cu2 7.7(4) . . . . ?
C28 C27 N5 C24 -179.5(3) . . . . ?
C26 C27 N5 C24 0.8(4) . . . . ?
C28 C27 N5 Cu2 -11.9(6) . . . . ?
C26 C27 N5 Cu2 168.4(3) . . . . ?
N6 Cu2 N5 C24 -173.9(3) . . . . ?
O3 Cu2 N5 C24 -7.7(3) . . . . ?
O4 Cu2 N5 C24 -117.0(3) . . . . ?
Cl2 Cu2 N5 C24 86.5(3) . . . . ?
N6 Cu2 N5 C27 19.1(4) . . . . ?
O3 Cu2 N5 C27 -174.7(4) . . . . ?
O4 Cu2 N5 C27 76.1(5) . . . . ?
Cl2 Cu2 N5 C27 -80.4(4) . . . . ?
C31 C32 N6 C29 0.5(4) . . . . ?
C43 C32 N6 C29 176.2(3) . . . . ?
C31 C32 N6 Cu2 177.8(2) . . . . ?
C43 C32 N6 Cu2 -6.5(4) . . . . ?
C28 C29 N6 C32 -171.6(3) . . . . ?
C30 C29 N6 C32 0.3(4) . . . . ?
C28 C29 N6 Cu2 11.6(6) . . . . ?
C30 C29 N6 Cu2 -176.4(3) . . . . ?
N5 Cu2 N6 C32 164.6(3) . . . . ?
O3 Cu2 N6 C32 118.0(4) . . . . ?
O4 Cu2 N6 C32 5.6(3) . . . . ?
Cl2 Cu2 N6 C32 -86.5(3) . . . . ?
N5 Cu2 N6 C29 -18.9(4) . . . . ?
O3 Cu2 N6 C29 -65.4(6) . . . . ?
O4 Cu2 N6 C29 -177.9(4) . . . . ?
Cl2 Cu2 N6 C29 90.0(3) . . . . ?
O4 C43 N7 C44 -1.5(6) . . . . ?
C32 C43 N7 C44 177.0(4) . . . . ?
C45 C44 N7 C43 -91.7(6) . . . . ?
C46 C44 N7 C43 143.9(4) . . . . ?
O3 C39 N8 C40 -3.6(6) . . . . ?
C24 C39 N8 C40 175.8(3) . . . . ?
C42 C40 N8 C39 88.5(5) . . . . ?
C41 C40 N8 C39 -148.1(4) . . . . ?
N8 C39 O3 Cu2 175.6(3) . . . . ?
C24 C39 O3 Cu2 -3.9(4) . . . . ?
N6 Cu2 O3 C39 53.3(5) . . . . ?
N5 Cu2 O3 C39 6.2(3) . . . . ?
O4 Cu2 O3 C39 161.8(3) . . . . ?
Cl2 Cu2 O3 C39 -102.3(3) . . . . ?
N7 C43 O4 Cu2 179.4(3) . . . . ?
C32 C43 O4 Cu2 0.9(4) . . . . ?
N6 Cu2 O4 C43 -3.4(3) . . . . ?
N5 Cu2 O4 C43 -61.3(4) . . . . ?
O3 Cu2 O4 C43 -165.2(3) . . . . ?
Cl2 Cu2 O4 C43 96.6(3) . . . . ?
